data_7212625
loop_
_publ_author_name
'Constable, Edwin C.'
'Housecroft, Catherine E.'
'Neuburger, Markus'
'Price, Jason R.'
'Zampese, Jennifer A.'

_publ_section_title
;
 Redox addressable ligands in copper(i) coordination chemistry: thione and
 oligosulfide-bridged 6-methyl-2,2&#x2032;-bipyridines
;
_journal_issue 10
_journal_name_full CrystEngComm
_journal_page_first 2928
_journal_paper_doi 10.1039/c002827d
_journal_volume 12
_journal_year 2010
_chemical_formula_moiety 'C44 H40 Cu N8 S4, F6 P'
_chemical_formula_sum 'C44 H40 Cu F6 N8 P S4'
_chemical_formula_weight 1017.63
_space_group_IT_number 86
_symmetry_cell_setting tetragonal
_symmetry_space_group_name_Hall '-P 4bc'
_symmetry_space_group_name_H-M 'P 42/n :2'
_atom_sites_solution_hydrogens geom
_atom_sites_solution_primary direct
_audit_creation_date 08-01-21
_audit_creation_method CRYSTALS_ver_12.84
_cell_angle_alpha 90
_cell_angle_beta 90
_cell_angle_gamma 90
_cell_formula_units_Z 4
_cell_length_a 13.7648(2)
_cell_length_b 13.7648(2)
_cell_length_c 23.6808(6)
_cell_measurement_reflns_used 0
_cell_measurement_temperature 173
_cell_measurement_theta_max 0
_cell_measurement_theta_min 0
_cell_volume 4486.79(15)
_computing_cell_refinement 'DENZO/SCALEPACK (Otwinowski & Minor, 1997)'
_computing_data_collection 'COLLECT (Nonius, 1997-2001).'
_computing_data_reduction 'DENZO/SCALEPACK (Otwinowski & Minor, 1997)'
_computing_molecular_graphics 'CAMERON (Watkin et al., 1996)'
_computing_publication_material 'CRYSTALS (Betteridge et al., 2003)'
_computing_structure_refinement 'CRYSTALS (Betteridge et al., 2003)'
_computing_structure_solution 'SIR92 (Altomare et al., 1994)'
_diffrn_ambient_temperature 173
_diffrn_measured_fraction_theta_full 0.996
_diffrn_measured_fraction_theta_max 0.941
_diffrn_measurement_device_type 'Nonius KappaCCD'
_diffrn_measurement_method \w/2\q
_diffrn_radiation_monochromator graphite
_diffrn_radiation_type 'Mo K\a'
_diffrn_radiation_wavelength 0.71073
_diffrn_reflns_av_R_equivalents 0.060
_diffrn_reflns_limit_h_max 21
_diffrn_reflns_limit_h_min -22
_diffrn_reflns_limit_k_max 16
_diffrn_reflns_limit_k_min -21
_diffrn_reflns_limit_l_max 37
_diffrn_reflns_limit_l_min -38
_diffrn_reflns_number 80271
_diffrn_reflns_theta_full 33.903
_diffrn_reflns_theta_max 36.851
_diffrn_reflns_theta_min 3.082
_diffrn_standards_number 0
_exptl_absorpt_coefficient_mu 0.777
_exptl_absorpt_correction_T_max 0.97
_exptl_absorpt_correction_T_min 0.91
_exptl_absorpt_correction_type multi-scan
_exptl_absorpt_process_details 'DENZO/SCALEPACK (Otwinowski & Minor, 1997)'
_exptl_crystal_colour red
_exptl_crystal_density_diffrn 1.506
_exptl_crystal_description plate
_exptl_crystal_F_000 2088
_exptl_crystal_size_max 0.28
_exptl_crystal_size_mid 0.12
_exptl_crystal_size_min 0.04
_refine_diff_density_max 0.38
_refine_diff_density_min -0.23
_refine_ls_extinction_method None
_refine_ls_goodness_of_fit_ref 1.0384
_refine_ls_hydrogen_treatment constr
_refine_ls_matrix_type full
_refine_ls_number_parameters 291
_refine_ls_number_reflns 5582
_refine_ls_number_restraints 0
_refine_ls_R_factor_all 0.0583
_refine_ls_R_factor_gt 0.0262
_refine_ls_shift/su_max 0.003123
_refine_ls_structure_factor_coef F
_refine_ls_weighting_details
;
Method, part 1, Chebychev polynomial, (Watkin, 1994, Prince, 1982)
[weight] = 1.0/[A~0~*T~0~(x)+A~1~*T~1~(x) ... +A~n-1~]*T~n-1~(x)]
where A~i~ are the Chebychev coefficients listed below and x= Fcalc/Fmax
Method = Robust Weighting (Prince, 1982)
W = [weight] * [1-(deltaF/6*sigmaF)^2^]^2^
A~i~ are:
0.485 0.486 0.268
;
_refine_ls_weighting_scheme calc
_refine_ls_wR_factor_all 0.0601
_refine_ls_wR_factor_gt 0.0304
_refine_ls_wR_factor_ref 0.0304
_reflns_limit_h_max 16
_reflns_limit_h_min -15
_reflns_limit_k_max 22
_reflns_limit_k_min 0
_reflns_limit_l_max 38
_reflns_limit_l_min 0
_reflns_number_gt 5582
_reflns_number_total 10647
_reflns_threshold_expression I>3.0\s(I)
_oxford_diffrn_Wilson_B_factor 0.00
_oxford_diffrn_Wilson_scale 0.00
_oxford_refine_ls_scale 0.19211(17)
_oxford_structure_analysis_title 'jp56_173k_0m in P4(2)/n'
_cod_data_source_file c002827d.txt
_cod_data_source_block jp56
_cod_depositor_comments
;
The following automatic conversions were performed:

'_symmetry_cell_setting' value 'Tetragonal' changed to 'tetragonal'
according to /home/saulius/struct/CIF-dictionaries/cif_core.dic
dictionary named 'cif_core.dic' version 2.4.2 from 2011-04-26.

Automatic conversion script
Id: cif_fix_values 1891 2012-01-12 08:04:46Z andrius 
;
_cod_original_sg_symbol_H-M 'P 42/n '
_cod_original_formula_sum 'C44 H40 Cu1 F6 N8 P1 S4'
_cod_database_code 7212625

loop_
_symmetry_equiv_pos_as_xyz
x,y,z
-x,-y,-z
-y,x+1/2,z+1/2
y,-x+1/2,-z+1/2
-x+1/2,-y+1/2,z
x+1/2,y+1/2,-z
y+1/2,-x,z+1/2
-y+1/2,x,-z+1/2

loop_
_atom_site_label
_atom_site_type_symbol
_atom_site_fract_x
_atom_site_fract_y
_atom_site_fract_z
_atom_site_U_iso_or_equiv
_atom_site_occupancy
_atom_site_adp_type
_atom_site_refinement_flags_posn
_atom_site_refinement_flags_adp
Cu1 Cu 0.2500 0.2500 0.504043(7) 0.0234 1.0000 Uani S T
S1 S 0.17705(2) 0.15197(2) 0.436523(11) 0.0294 1.0000 Uani . .
S2 S 0.33916(2) 0.17144(2) 0.574028(11) 0.0285 1.0000 Uani . .
N1 N 0.13292(6) 0.03706(6) 0.52324(4) 0.0234 1.0000 Uani . .
N2 N 0.10564(7) 0.05527(7) 0.63220(4) 0.0278 1.0000 Uani . .
N3 N 0.46963(6) 0.13920(6) 0.49334(4) 0.0223 1.0000 Uani . .
N4 N 0.47307(7) 0.13742(7) 0.38330(4) 0.0280 1.0000 Uani . .
C1 C 0.14405(7) 0.04513(7) 0.46632(4) 0.0237 1.0000 Uani . .
C2 C 0.12638(8) -0.04053(8) 0.43479(5) 0.0291 1.0000 Uani . .
C3 C 0.09963(9) -0.12467(9) 0.46122(6) 0.0354 1.0000 Uani . .
C4 C 0.08887(9) -0.12806(8) 0.52007(6) 0.0340 1.0000 Uani . .
C5 C 0.10546(7) -0.04541(7) 0.55103(5) 0.0252 1.0000 Uani . .
C6 C 0.09721(8) -0.03599(8) 0.61287(5) 0.0270 1.0000 Uani . .
C7 C 0.08377(10) -0.11586(10) 0.64805(6) 0.0386 1.0000 Uani . .
C8 C 0.08068(11) -0.09997(11) 0.70554(7) 0.0442 1.0000 Uani . .
C9 C 0.08952(10) -0.00661(12) 0.72584(6) 0.0404 1.0000 Uani . .
C10 C 0.10106(9) 0.07044(10) 0.68798(5) 0.0326 1.0000 Uani . .
C11 C 0.10736(13) 0.17369(11) 0.70749(6) 0.0448 1.0000 Uani . .
C12 C 0.45017(7) 0.13938(7) 0.54949(4) 0.0227 1.0000 Uani . .
C13 C 0.52744(8) 0.11044(8) 0.58521(5) 0.0283 1.0000 Uani . .
C14 C 0.61486(8) 0.08261(9) 0.56288(5) 0.0321 1.0000 Uani . .
C15 C 0.62982(8) 0.08251(9) 0.50435(5) 0.0309 1.0000 Uani . .
C16 C 0.55544(7) 0.11131(7) 0.46957(5) 0.0232 1.0000 Uani . .
C17 C 0.55812(8) 0.11520(8) 0.40751(5) 0.0255 1.0000 Uani . .
C18 C 0.64204(9) 0.09678(10) 0.37674(6) 0.0377 1.0000 Uani . .
C19 C 0.63700(11) 0.10326(12) 0.31846(6) 0.0438 1.0000 Uani . .
C20 C 0.54986(11) 0.12615(10) 0.29337(6) 0.0395 1.0000 Uani . .
C21 C 0.46849(10) 0.14244(10) 0.32704(5) 0.0345 1.0000 Uani . .
C22 C 0.37105(14) 0.16562(17) 0.30264(7) 0.0597 1.0000 Uani . .
P1 P 0.2500 0.7500 0.322107(17) 0.0286 1.0000 Uani S T
F1 F 0.2500 0.7500 0.38948(5) 0.0392 1.0000 Uani S T
F2 F 0.2500 0.7500 0.25477(5) 0.0435 1.0000 Uani S T
F3 F 0.26530(9) 0.86520(7) 0.32207(4) 0.0565 1.0000 Uani . .
F5 F 0.13557(7) 0.76545(10) 0.32219(4) 0.0624 1.0000 Uani . .
H21 H 0.1332 -0.0394 0.3950 0.0342 1.0000 Uiso R .
H131 H 0.5170 0.1114 0.6244 0.0341 1.0000 Uiso R .
H141 H 0.6639 0.0635 0.5871 0.0407 1.0000 Uiso R .
H3 H 0.4253 0.1568 0.4701 0.0285 1.0000 Uiso R .
H151 H 0.6890 0.0637 0.4891 0.0382 1.0000 Uiso R .
H1 H 0.1423 0.0854 0.5440 0.0275 1.0000 Uiso R .
H31 H 0.0887 -0.1809 0.4394 0.0426 1.0000 Uiso R .
H41 H 0.0683 -0.1839 0.5376 0.0422 1.0000 Uiso R .
H181 H 0.7000 0.0816 0.3940 0.0484 1.0000 Uiso R .
H191 H 0.6925 0.0924 0.2966 0.0529 1.0000 Uiso R .
H71 H 0.0778 -0.1789 0.6331 0.0483 1.0000 Uiso R .
H81 H 0.0735 -0.1512 0.7313 0.0539 1.0000 Uiso R .
H201 H 0.5454 0.1334 0.2544 0.0496 1.0000 Uiso R .
H91 H 0.0880 0.0059 0.7642 0.0487 1.0000 Uiso R .
H112 H 0.1172 0.1776 0.7471 0.0669 1.0000 Uiso R .
H223 H 0.3745 0.1677 0.2627 0.0906 1.0000 Uiso R .
H111 H 0.1586 0.2082 0.6901 0.0666 1.0000 Uiso R .
H113 H 0.0493 0.2084 0.6986 0.0678 1.0000 Uiso R .
H221 H 0.3519 0.2278 0.3154 0.0919 1.0000 Uiso R .
H222 H 0.3241 0.1197 0.3134 0.0915 1.0000 Uiso R .

loop_
_atom_site_aniso_label
_atom_site_aniso_U_11
_atom_site_aniso_U_22
_atom_site_aniso_U_33
_atom_site_aniso_U_23
_atom_site_aniso_U_13
_atom_site_aniso_U_12
Cu1 0.02257(8) 0.02166(8) 0.02594(8) 0.0000 0.0000 0.00036(7)
S1 0.03658(14) 0.02827(12) 0.02349(11) -0.00100(9) -0.00062(10) -0.00709(10)
S2 0.02693(12) 0.03455(14) 0.02416(10) 0.00278(9) 0.00072(9) 0.00678(10)
N1 0.0225(4) 0.0191(3) 0.0285(4) -0.0021(3) 0.0007(3) -0.0006(3)
N2 0.0253(4) 0.0281(4) 0.0298(4) 0.0029(3) 0.0001(3) -0.0011(3)
N3 0.0196(3) 0.0222(4) 0.0252(4) 0.0017(3) -0.0025(3) 0.0013(3)
N4 0.0272(4) 0.0298(4) 0.0269(4) 0.0033(3) 0.0004(3) 0.0030(3)
C1 0.0193(4) 0.0237(4) 0.0281(4) -0.0043(3) -0.0002(3) 0.0000(3)
C2 0.0234(4) 0.0284(5) 0.0355(5) -0.0113(4) 0.0006(4) -0.0005(4)
C3 0.0294(5) 0.0248(5) 0.0519(7) -0.0136(5) 0.0023(5) -0.0034(4)
C4 0.0301(5) 0.0206(5) 0.0513(7) -0.0023(4) 0.0042(5) -0.0030(4)
C5 0.0185(4) 0.0212(4) 0.0360(5) 0.0010(4) 0.0020(3) -0.0005(3)
C6 0.0198(4) 0.0259(5) 0.0352(5) 0.0050(4) 0.0012(4) 0.0004(3)
C7 0.0395(6) 0.0298(6) 0.0464(7) 0.0120(5) 0.0056(5) 0.0006(5)
C8 0.0436(7) 0.0437(7) 0.0453(7) 0.0195(6) 0.0048(6) 0.0016(6)
C9 0.0365(6) 0.0531(8) 0.0317(6) 0.0115(5) 0.0014(5) 0.0018(6)
C10 0.0279(5) 0.0400(6) 0.0298(5) 0.0036(4) -0.0017(4) -0.0004(4)
C11 0.0569(9) 0.0449(7) 0.0326(6) -0.0027(5) -0.0010(6) -0.0031(7)
C12 0.0232(4) 0.0195(4) 0.0254(4) 0.0012(3) -0.0034(3) -0.0009(3)
C13 0.0283(5) 0.0290(5) 0.0277(5) 0.0012(4) -0.0082(4) -0.0005(4)
C14 0.0254(5) 0.0322(5) 0.0386(6) 0.0018(4) -0.0117(4) 0.0014(4)
C15 0.0202(4) 0.0319(5) 0.0407(6) 0.0004(4) -0.0042(4) 0.0032(4)
C16 0.0196(4) 0.0202(4) 0.0299(5) 0.0012(3) -0.0006(3) -0.0005(3)
C17 0.0247(4) 0.0218(4) 0.0300(5) 0.0021(3) 0.0032(4) 0.0004(3)
C18 0.0264(5) 0.0439(7) 0.0429(7) 0.0025(5) 0.0086(5) 0.0040(5)
C19 0.0419(7) 0.0469(8) 0.0426(7) 0.0002(6) 0.0184(6) 0.0019(6)
C20 0.0523(8) 0.0361(6) 0.0300(5) 0.0006(5) 0.0105(5) -0.0031(5)
C21 0.0401(6) 0.0361(6) 0.0271(5) 0.0036(4) 0.0011(4) 0.0015(5)
C22 0.0527(9) 0.0926(14) 0.0336(7) 0.0123(8) -0.0088(6) 0.0135(9)
P1 0.02903(19) 0.0351(2) 0.02171(16) 0.0000 0.0000 0.00073(17)
F1 0.0502(6) 0.0450(6) 0.0223(4) 0.0000 0.0000 0.0021(5)
F2 0.0569(7) 0.0522(7) 0.0214(5) 0.0000 0.0000 -0.0017(6)
F3 0.0957(8) 0.0378(5) 0.0360(4) 0.0007(3) 0.0032(5) -0.0090(5)
F5 0.0318(4) 0.1057(9) 0.0498(6) 0.0059(5) -0.0012(4) 0.0106(5)

loop_
_atom_type_symbol
_atom_type_scat_dispersion_real
_atom_type_scat_dispersion_imag
_atom_type_scat_Cromer_Mann_a1
_atom_type_scat_Cromer_Mann_b1
_atom_type_scat_Cromer_Mann_a2
_atom_type_scat_Cromer_Mann_b2
_atom_type_scat_Cromer_Mann_a3
_atom_type_scat_Cromer_Mann_b3
_atom_type_scat_Cromer_Mann_a4
_atom_type_scat_Cromer_Mann_b4
_atom_type_scat_Cromer_Mann_c
_atom_type_scat_source
C 0.0033 0.0016 2.3100 20.8439 1.0200 10.2075 1.5886 0.5687 0.8650 51.6512 0.2156 'International Tables Vol C 4.2.6.8 and 6.1.1.4'
H 0.0000 0.0000 0.4930 10.5109 0.3229 26.1257 0.1402 3.1424 0.0408 57.7998 0.0030 'International Tables Vol C 4.2.6.8 and 6.1.1.4'
N 0.0061 0.0033 12.2126 0.0057 3.1322 9.8933 2.0125 28.9975 1.1663 0.5826 -11.5290 'International Tables Vol C 4.2.6.8 and 6.1.1.4'
F 0.0171 0.0103 3.5392 10.2825 2.6412 4.2944 1.5170 0.2615 1.0243 26.1476 0.2776 'International Tables Vol C 4.2.6.8 and 6.1.1.4'
P 0.1023 0.0942 6.4345 1.9067 4.1791 27.1570 1.7800 0.5260 1.4908 68.1645 1.1149 'International Tables Vol C 4.2.6.8 and 6.1.1.4'
S 0.1246 0.1234 6.9053 1.4679 5.2034 22.2151 1.4379 0.2536 1.5863 56.1720 0.8669 'International Tables Vol C 4.2.6.8 and 6.1.1.4'
Cu 0.3201 1.2651 13.3380 3.5828 7.1676 0.2470 5.6158 11.3966 1.6735 64.8126 1.1910 'International Tables Vol C 4.2.6.8 and 6.1.1.4'
K 0.2009 0.2494 8.2186 12.7949 7.4398 0.7748 1.0519 213.1870 0.8659 41.6841 1.4228 'International Tables Vol C 4.2.6.8 and 6.1.1.4'
O 0.0106 0.0060 3.0485 13.2771 2.2868 5.7011 1.5463 0.3239 0.8670 32.9089 0.2508 'International Tables Vol C 4.2.6.8 and 6.1.1.4'
Cl 0.1484 0.1585 11.4604 0.0104 7.1964 1.1662 6.2556 18.5194 1.6455 47.7784 -9.5574 'International Tables Vol C 4.2.6.8 and 6.1.1.4'

loop_
_geom_angle_atom_site_label_1
_geom_angle_site_symmetry_1
_geom_angle_atom_site_label_2
_geom_angle_atom_site_label_3
_geom_angle_site_symmetry_3
_geom_angle
_geom_angle_publ_flag
S2 5_555 Cu1 S1 5_555 116.641(10) yes
S2 5_555 Cu1 S1 . 122.163(10) yes
S1 5_555 Cu1 S1 . 92.900(15) yes
S2 5_555 Cu1 S2 . 89.250(15) yes
S1 5_555 Cu1 S2 . 122.163(10) yes
S1 . Cu1 S2 . 116.641(10) yes
Cu1 . S1 C1 . 109.51(4) yes
Cu1 . S2 C12 . 110.63(4) yes
C1 . N1 C5 . 125.19(9) yes
C1 . N1 H1 . 119.9 no
C5 . N1 H1 . 114.9 no
C6 . N2 C10 . 118.58(10) yes
C12 . N3 C16 . 125.18(9) yes
C12 . N3 H3 . 119.3 no
C16 . N3 H3 . 115.5 no
C17 . N4 C21 . 118.70(11) yes
N1 . C1 S1 . 120.91(7) yes
N1 . C1 C2 . 115.76(10) yes
S1 . C1 C2 . 123.33(9) yes
C1 . C2 C3 . 120.68(11) yes
C1 . C2 H21 . 119.6 no
C3 . C2 H21 . 119.7 no
C2 . C3 C4 . 120.77(11) yes
C2 . C3 H31 . 119.1 no
C4 . C3 H31 . 120.1 no
C3 . C4 C5 . 119.06(11) yes
C3 . C4 H41 . 120.7 no
C5 . C4 H41 . 120.2 no
C4 . C5 N1 . 118.53(11) yes
C4 . C5 C6 . 126.20(11) yes
N1 . C5 C6 . 115.27(9) yes
C5 . C6 N2 . 114.48(10) yes
C5 . C6 C7 . 122.36(11) yes
N2 . C6 C7 . 123.15(12) yes
C6 . C7 C8 . 118.01(13) yes
C6 . C7 H71 . 121.0 no
C8 . C7 H71 . 121.0 no
C7 . C8 C9 . 119.31(12) yes
C7 . C8 H81 . 121.7 no
C9 . C8 H81 . 119.0 no
C8 . C9 C10 . 119.61(13) yes
C8 . C9 H91 . 121.0 no
C10 . C9 H91 . 119.4 no
C9 . C10 N2 . 121.32(13) yes
C9 . C10 C11 . 121.93(12) yes
N2 . C10 C11 . 116.74(11) yes
C10 . C11 H112 . 111.6 no
C10 . C11 H111 . 112.7 no
H112 . C11 H111 . 107.2 no
C10 . C11 H113 . 111.0 no
H112 . C11 H113 . 108.0 no
H111 . C11 H113 . 106.1 no
N3 . C12 S2 . 121.01(7) yes
N3 . C12 C13 . 115.90(9) yes
S2 . C12 C13 . 123.10(8) yes
C12 . C13 C14 . 120.55(11) yes
C12 . C13 H131 . 118.1 no
C14 . C13 H131 . 121.3 no
C13 . C14 C15 . 120.76(10) yes
C13 . C14 H141 . 118.8 no
C15 . C14 H141 . 120.5 no
C14 . C15 C16 . 118.92(11) yes
C14 . C15 H151 . 121.0 no
C16 . C15 H151 . 120.1 no
C15 . C16 N3 . 118.68(10) yes
C15 . C16 C17 . 126.25(10) yes
N3 . C16 C17 . 115.07(9) yes
C16 . C17 N4 . 114.47(9) yes
C16 . C17 C18 . 122.56(11) yes
N4 . C17 C18 . 122.97(11) yes
C17 . C18 C19 . 117.99(13) yes
C17 . C18 H181 . 121.9 no
C19 . C18 H181 . 120.1 no
C18 . C19 C20 . 119.29(12) yes
C18 . C19 H191 . 120.0 no
C20 . C19 H191 . 120.7 no
C19 . C20 C21 . 119.40(13) yes
C19 . C20 H201 . 120.7 no
C21 . C20 H201 . 119.8 no
C20 . C21 N4 . 121.64(13) yes
C20 . C21 C22 . 122.32(12) yes
N4 . C21 C22 . 116.04(12) yes
C21 . C22 H223 . 110.4 no
C21 . C22 H221 . 108.7 no
H223 . C22 H221 . 107.7 no
C21 . C22 H222 . 111.7 no
H223 . C22 H222 . 109.0 no
H221 . C22 H222 . 109.3 no
F3 5_565 P1 F5 5_565 89.88(6) yes
F3 5_565 P1 F1 . 90.04(4) yes
F5 5_565 P1 F1 . 89.93(4) yes
F3 5_565 P1 F2 . 89.96(4) yes
F5 5_565 P1 F2 . 90.07(4) yes
F1 . P1 F2 . 179.993 yes
F3 5_565 P1 F3 . 179.93(7) yes
F5 5_565 P1 F3 . 90.12(6) yes
F1 . P1 F3 . 90.04(4) yes
F2 . P1 F3 . 89.96(4) yes
F3 5_565 P1 F5 . 90.12(6) yes
F5 5_565 P1 F5 . 179.86(8) yes
F1 . P1 F5 . 89.93(4) yes
F2 . P1 F5 . 90.07(4) yes
F3 . P1 F5 . 89.88(6) yes

loop_
_geom_bond_atom_site_label_1
_geom_bond_atom_site_label_2
_geom_bond_site_symmetry_2
_geom_bond_distance
_geom_bond_publ_flag
Cu1 S2 5_555 2.3286(3) yes
Cu1 S1 5_555 2.3207(3) yes
Cu1 S1 . 2.3207(3) yes
Cu1 S2 . 2.3286(3) yes
S1 C1 . 1.6932(11) yes
S2 C12 . 1.6933(11) yes
N1 C1 . 1.3612(14) yes
N1 C5 . 1.3656(13) yes
N1 H1 . 0.837 no
N2 C6 . 1.3420(15) yes
N2 C10 . 1.3388(15) yes
N3 C12 . 1.3564(13) yes
N3 C16 . 1.3636(13) yes
N3 H3 . 0.856 no
N4 C17 . 1.3388(14) yes
N4 C21 . 1.3356(15) yes
C1 C2 . 1.4165(14) yes
C2 C3 . 1.3670(18) yes
C2 H21 . 0.947 no
C3 C4 . 1.402(2) yes
C3 H31 . 0.943 no
C4 C5 . 1.3726(16) yes
C4 H41 . 0.918 no
C5 C6 . 1.4744(17) yes
C6 C7 . 1.3918(16) yes
C7 C8 . 1.379(2) yes
C7 H71 . 0.941 no
C8 C9 . 1.377(2) yes
C8 H81 . 0.937 no
C9 C10 . 1.3979(18) yes
C9 H91 . 0.924 no
C10 C11 . 1.497(2) yes
C11 H112 . 0.950 no
C11 H111 . 0.945 no
C11 H113 . 0.955 no
C12 C13 . 1.4161(14) yes
C13 C14 . 1.3690(17) yes
C13 H131 . 0.938 no
C14 C15 . 1.4014(18) yes
C14 H141 . 0.925 no
C15 C16 . 1.3725(15) yes
C15 H151 . 0.928 no
C16 C17 . 1.4712(16) yes
C17 C18 . 1.3892(16) yes
C18 C19 . 1.385(2) yes
C18 H181 . 0.920 no
C19 C20 . 1.375(2) yes
C19 H191 . 0.935 no
C20 C21 . 1.3930(19) yes
C20 H201 . 0.930 no
C21 C22 . 1.495(2) yes
C22 H223 . 0.948 no
C22 H221 . 0.945 no
C22 H222 . 0.939 no
P1 F3 5_565 1.5996(9) yes
P1 F5 5_565 1.5893(9) yes
P1 F1 . 1.5954(12) yes
P1 F2 . 1.5947(12) yes
P1 F3 . 1.5996(9) yes
P1 F5 . 1.5893(9) yes
